data_9011785
loop_
_publ_author_name
'Bannister, F. A.'

_publ_section_title
;
 The crystal-structure of the bismuth oxyhalides
 Locality: synthetic
;
_journal_name_full 'Mineralogical Magazine'
_journal_page_first 49
_journal_page_last 58
_journal_paper_doi 10.1180/minmag.1935.024.149.01
_journal_volume 24
_journal_year 1935
_chemical_formula_sum 'Br F Pb'
_chemical_name_mineral PbFBr
_space_group_IT_number 129
_symmetry_space_group_name_Hall 'P 4ab 2ab -1ab'
_symmetry_space_group_name_H-M 'P 4/n m m :1'
_cell_angle_alpha 90
_cell_angle_beta 90
_cell_angle_gamma 90
_cell_length_a 4.18
_cell_length_b 4.18
_cell_length_c 7.59
_cell_formula_units_Z 2
_cell_volume 132.616
_exptl_crystal_density_diffrn 7.666
_cod_original_sg_symbol_H-M 'P 4/n m m'
_cod_original_formula_sum 'Pb F Br'
_cod_database_code 9011785

loop_
_symmetry_equiv_pos_as_xyz
x,y,z
1/2-y,1/2-x,z
y,x,-z
y,-x,-z
1/2-y,1/2+x,z
x,-y,z
1/2-x,1/2+y,-z
1/2+x,1/2+y,-z
-x,-y,z
1/2+y,1/2+x,z
-y,-x,-z
-y,x,-z
1/2+y,1/2-x,z
-x,y,z
1/2+x,1/2-y,-z
1/2-x,1/2-y,-z

loop_
_atom_site_label
_atom_site_fract_x
_atom_site_fract_y
_atom_site_fract_z
Pb 0.00000 0.50000 0.19500
F 0.00000 0.00000 0.00000
Br 0.00000 0.50000 0.65000

_database_code_amcsd 0014438

loop_
_cod_related_entry_id
_cod_related_entry_database
_cod_related_entry_code
1 AMCSD 0014438
2 AMCSD 0011854

loop_
_citation_author_citation_id
_citation_author_name
2 'Wyckoff, R. W. G.'

loop_
_citation_id
_citation_coordinate_linkage
_citation_title
_citation_country
_citation_page_first
_citation_page_last
_citation_year
_citation_journal_abbrev
_citation_journal_volume
_citation_journal_issue
_citation_journal_id_ASTM
_citation_journal_id_ISSN
_citation_book_title
_citation_book_publisher
_citation_book_publisher_city
_citation_book_id_ISBN
_citation_special_details
2 yes
;Crystal Structures
;
US 294 296 1963 'Crystal Structures' 1 . . . . 'Interscience Publishers' 'New York, London, Sydney' .
;The Wyckoff, R. W. G. book contains republication of the atomic coordinates
of this structure.
;
